data_7150770
loop_
_publ_author_name
'Chantarasriwong, Oraphin'
'Cho, Woo Cheal'
'Batova, Ayse'
'Chavasiri, Warinthorn'
'Moore, Curtis'
'Rheingold, Arnold L.'
'Theodorakis, Emmanuel A.'

_publ_section_title
;
 Evaluation of the pharmacophoric motif of the caged Garcinia xanthones
;
_journal_issue 23
_journal_name_full 'Organic &amp; Biomolecular Chemistry'
_journal_page_first 4886
_journal_page_last 4894
_journal_paper_doi 10.1039/b913496d
_journal_volume 7
_journal_year 2009
_chemical_formula_sum 'C23 H22 O6'
_chemical_formula_weight 394.41
_chemical_name_systematic
;
?
;
_space_group_IT_number 2
_symmetry_cell_setting triclinic
_symmetry_space_group_name_Hall '-P 1'
_symmetry_space_group_name_H-M 'P -1'
_atom_sites_solution_hydrogens geom
_atom_sites_solution_primary direct
_atom_sites_solution_secondary difmap
_audit_creation_method SHELXL-97
_cell_angle_alpha 89.130(3)
_cell_angle_beta 89.002(4)
_cell_angle_gamma 67.618(3)
_cell_formula_units_Z 4
_cell_length_a 9.8298(5)
_cell_length_b 9.8418(4)
_cell_length_c 20.5815(9)
_cell_measurement_reflns_used 5725
_cell_measurement_temperature 100(2)
_cell_measurement_theta_max 64.19
_cell_measurement_theta_min 4.30
_cell_volume 1840.76(15)
_computing_cell_refinement 'Bruker SAINT'
_computing_data_collection 'Bruker APEX2'
_computing_data_reduction 'Bruker SAINT'
_computing_molecular_graphics 'Bruker SHELXTL'
_computing_publication_material 'Bruker SHELXTL'
_computing_structure_refinement 'SHELXL-97 (Sheldrick, 2008)'
_computing_structure_solution 'SHELXS-97 (Sheldrick, 2008)'
_diffrn_ambient_temperature 100(2)
_diffrn_measured_fraction_theta_full 0.959
_diffrn_measured_fraction_theta_max 0.792
_diffrn_measurement_device_type 'Bruker APEX-II CCD'
_diffrn_measurement_method '\f and \w scans'
_diffrn_radiation_monochromator graphite
_diffrn_radiation_source 'fine-focus sealed tube'
_diffrn_radiation_type CuK\a
_diffrn_radiation_wavelength 1.54178
_diffrn_reflns_av_R_equivalents 0.0559
_diffrn_reflns_av_sigmaI/netI 0.0563
_diffrn_reflns_limit_h_max 11
_diffrn_reflns_limit_h_min -10
_diffrn_reflns_limit_k_max 10
_diffrn_reflns_limit_k_min -10
_diffrn_reflns_limit_l_max 21
_diffrn_reflns_limit_l_min -16
_diffrn_reflns_number 13913
_diffrn_reflns_theta_full 60.00
_diffrn_reflns_theta_max 65.15
_diffrn_reflns_theta_min 4.30
_exptl_absorpt_coefficient_mu 0.849
_exptl_absorpt_correction_T_max 0.9050
_exptl_absorpt_correction_T_min 0.8158
_exptl_absorpt_correction_type multi-scan
_exptl_absorpt_process_details SADABS
_exptl_crystal_colour colorless
_exptl_crystal_density_diffrn 1.423
_exptl_crystal_density_method 'not measured'
_exptl_crystal_description block
_exptl_crystal_F_000 832
_exptl_crystal_size_max 0.25
_exptl_crystal_size_mid 0.18
_exptl_crystal_size_min 0.12
_refine_diff_density_max 0.619
_refine_diff_density_min -0.309
_refine_diff_density_rms 0.080
_refine_ls_extinction_method none
_refine_ls_goodness_of_fit_ref 1.083
_refine_ls_hydrogen_treatment constr
_refine_ls_matrix_type full
_refine_ls_number_parameters 530
_refine_ls_number_reflns 4995
_refine_ls_number_restraints 0
_refine_ls_restrained_S_all 1.083
_refine_ls_R_factor_all 0.0783
_refine_ls_R_factor_gt 0.0640
_refine_ls_shift/su_max 0.000
_refine_ls_shift/su_mean 0.000
_refine_ls_structure_factor_coef Fsqd
_refine_ls_weighting_details 'calc w=1/[\s^2^(Fo^2^)+(0.1085P)^2^+0.0139P] where P=(Fo^2^+2Fc^2^)/3'
_refine_ls_weighting_scheme calc
_refine_ls_wR_factor_gt 0.1547
_refine_ls_wR_factor_ref 0.1654
_reflns_number_gt 4135
_reflns_number_total 4995
_reflns_threshold_expression >2sigma(I)
_cod_data_source_file b913496d.txt
_cod_data_source_block theod36
_cod_depositor_comments
;
The following automatic conversions were performed:
'_symmetry_cell_setting' value 'Triclinic' changed to 'triclinic'
according to '/home/saulius/struct/CIF-dictionaries/cif_core.dic'
dictionary named 'cif_core.dic' version 2.4.1 from 2010-06-29.

Automatic conversion script
Id: cif_fix_enum 1527 2010-12-29 10:47:43Z saulius 

The following automatic conversions were performed:

'_exptl_absorpt_correction_type' tag value 'multi-scans' was replaced
with 'multi-scan' value.

Automatic conversion script
Id: cif_fix_values 1646 2011-03-28 12:23:43Z adriana 
;
_cod_original_cell_volume 1840.76(14)
_cod_original_sg_symbol_H-M P-1
_cod_database_code 7150770

loop_
_symmetry_equiv_pos_as_xyz
'x, y, z'
'-x, -y, -z'

loop_
_atom_site_label
_atom_site_type_symbol
_atom_site_fract_x
_atom_site_fract_y
_atom_site_fract_z
_atom_site_U_iso_or_equiv
_atom_site_adp_type
_atom_site_occupancy
_atom_site_symmetry_multiplicity
_atom_site_calc_flag
_atom_site_refinement_flags
_atom_site_disorder_assembly
_atom_site_disorder_group
C1 C 0.3534(5) 0.8679(5) -0.0073(2) 0.0187(10) Uani 1 1 d . . .
C2 C 0.2923(5) 0.9443(5) -0.0641(2) 0.0242(12) Uani 1 1 d . . .
H2 H 0.1888 0.9861 -0.0697 0.029 Uiso 1 1 calc R . .
C3 C 0.3872(6) 0.9574(5) -0.1119(2) 0.0255(12) Uani 1 1 d . . .
H3 H 0.3473 1.0090 -0.1509 0.031 Uiso 1 1 calc R . .
C4 C 0.5390(6) 0.8975(5) -0.1049(2) 0.0276(12) Uani 1 1 d . . .
H4 H 0.6018 0.9087 -0.1383 0.033 Uiso 1 1 calc R . .
C5 C 0.5967(5) 0.8220(5) -0.0488(2) 0.0228(11) Uani 1 1 d . . .
H5 H 0.7004 0.7801 -0.0436 0.027 Uiso 1 1 calc R . .
C6 C 0.5053(5) 0.8058(5) 0.0007(2) 0.0208(11) Uani 1 1 d . . .
C7 C 0.5660(5) 0.7397(5) 0.0627(2) 0.0231(11) Uani 1 1 d . . .
C8 C 0.4547(5) 0.7413(5) 0.1149(2) 0.0176(10) Uani 1 1 d . . .
C9 C 0.4986(5) 0.6494(5) 0.1723(2) 0.0204(11) Uani 1 1 d . . .
H9 H 0.6042 0.5816 0.1755 0.024 Uiso 1 1 calc R . .
C10 C 0.3835(5) 0.5907(5) 0.1934(2) 0.0241(11) Uani 1 1 d . . .
H10 H 0.4158 0.5244 0.2322 0.029 Uiso 1 1 calc R . .
C11 C 0.3675(5) 0.5067(5) 0.1335(2) 0.0209(11) Uani 1 1 d . . .
H11C H 0.3120 0.4445 0.1457 0.025 Uiso 1 1 calc R . .
H11D H 0.4661 0.4419 0.1175 0.025 Uiso 1 1 calc R . .
C12 C 0.2853(5) 0.6168(5) 0.0792(2) 0.0203(11) Uani 1 1 d . . .
H12 H 0.3263 0.5789 0.0353 0.024 Uiso 1 1 calc R . .
C13 C 0.3000(5) 0.7649(5) 0.0927(2) 0.0184(10) Uani 1 1 d . . .
C14 C 0.1820(5) 0.8223(5) 0.1471(2) 0.0180(10) Uani 1 1 d . . .
C15 C 0.2426(5) 0.7227(5) 0.2077(3) 0.0225(12) Uani 1 1 d . . .
C16 C 0.1144(5) 0.6613(5) 0.0818(2) 0.0219(11) Uani 1 1 d . . .
C17 C 0.0605(6) 0.5508(6) 0.1134(2) 0.0275(12) Uani 1 1 d . . .
H17D H 0.0893 0.5373 0.1591 0.041 Uiso 1 1 calc R . .
H17E H 0.1044 0.4566 0.0909 0.041 Uiso 1 1 calc R . .
H17F H -0.0469 0.5868 0.1107 0.041 Uiso 1 1 calc R . .
C18 C 0.0459(6) 0.7042(6) 0.0154(2) 0.0285(12) Uani 1 1 d . . .
H18D H -0.0616 0.7452 0.0200 0.043 Uiso 1 1 calc R . .
H18E H 0.0764 0.6172 -0.0123 0.043 Uiso 1 1 calc R . .
H18F H 0.0784 0.7780 -0.0045 0.043 Uiso 1 1 calc R . .
C19 C 0.1275(5) 0.9851(5) 0.1631(2) 0.0206(11) Uani 1 1 d . . .
H19C H 0.2013 1.0030 0.1901 0.025 Uiso 1 1 calc R . .
H19D H 0.1168 1.0426 0.1223 0.025 Uiso 1 1 calc R . .
C20 C -0.0179(5) 1.0368(5) 0.1990(2) 0.0226(11) Uani 1 1 d . . .
H20 H -0.0382 0.9655 0.2247 0.027 Uiso 1 1 calc R . .
C21 C -0.1207(5) 1.1720(5) 0.1985(2) 0.0200(11) Uani 1 1 d . . .
C22 C -0.2561(6) 1.1970(5) 0.2366(2) 0.0247(12) Uani 1 1 d . . .
H22 H -0.2557 1.1215 0.2660 0.030 Uiso 1 1 calc R . .
C23 C -0.1094(7) 1.3011(6) 0.1619(3) 0.0379(14) Uani 1 1 d . . .
H23D H -0.0060 1.2806 0.1511 0.057 Uiso 1 1 calc R . .
H23E H -0.1487 1.3888 0.1891 0.057 Uiso 1 1 calc R . .
H23F H -0.1661 1.3177 0.1219 0.057 Uiso 1 1 calc R . .
C1' C 0.6268(5) 0.6449(5) 0.5065(2) 0.0183(10) Uani 1 1 d . . .
C2' C 0.5618(5) 0.7015(6) 0.5667(2) 0.0253(12) Uani 1 1 d . . .
H2' H 0.5206 0.8045 0.5740 0.030 Uiso 1 1 calc R . .
C3' C 0.5594(5) 0.6040(6) 0.6148(2) 0.0252(12) Uani 1 1 d . . .
H3' H 0.5140 0.6412 0.6554 0.030 Uiso 1 1 calc R . .
C4' C 0.6206(6) 0.4539(6) 0.6062(2) 0.0281(12) Uani 1 1 d . . .
H4' H 0.6179 0.3888 0.6403 0.034 Uiso 1 1 calc R . .
C5' C 0.6860(5) 0.4000(5) 0.5470(2) 0.0234(11) Uani 1 1 d . . .
H5' H 0.7296 0.2968 0.5408 0.028 Uiso 1 1 calc R . .
C6' C 0.6893(5) 0.4948(5) 0.4960(2) 0.0206(11) Uani 1 1 d . . .
C7' C 0.7450(5) 0.4366(5) 0.4309(2) 0.0235(11) Uani 1 1 d . . .
C8' C 0.7456(5) 0.5486(5) 0.3820(2) 0.0184(10) Uani 1 1 d . . .
C9' C 0.8436(5) 0.5063(5) 0.3246(2) 0.0225(11) Uani 1 1 d . . .
H9' H 0.9101 0.4006 0.3204 0.027 Uiso 1 1 calc R . .
C10' C 0.9043(5) 0.6196(5) 0.3061(2) 0.0234(11) Uani 1 1 d . . .
H10' H 0.9731 0.5887 0.2679 0.028 Uiso 1 1 calc R . .
C11' C 0.9842(5) 0.6331(5) 0.3687(2) 0.0237(11) Uani 1 1 d . . .
H11A H 1.0460 0.5338 0.3849 0.028 Uiso 1 1 calc R . .
H11B H 1.0492 0.6867 0.3586 0.028 Uiso 1 1 calc R . .
C12' C 0.8717(5) 0.7154(5) 0.4215(2) 0.0189(10) Uani 1 1 d . . .
H12' H 0.9064 0.6731 0.4655 0.023 Uiso 1 1 calc R . .
C13' C 0.7231(5) 0.7016(5) 0.4056(2) 0.0171(10) Uani 1 1 d . . .
C14' C 0.6704(5) 0.8214(5) 0.3531(2) 0.0202(11) Uani 1 1 d . . .
C15' C 0.7773(5) 0.7633(5) 0.2936(2) 0.0199(11) Uani 1 1 d . . .
C16' C 0.8286(5) 0.8858(5) 0.4210(2) 0.0214(11) Uani 1 1 d . . .
C17' C 0.9408(5) 0.9380(6) 0.3907(2) 0.0259(12) Uani 1 1 d . . .
H17A H 0.9560 0.9091 0.3449 0.039 Uiso 1 1 calc R . .
H17B H 1.0340 0.8936 0.4138 0.039 Uiso 1 1 calc R . .
H17C H 0.9055 1.0452 0.3936 0.039 Uiso 1 1 calc R . .
C18' C 0.7848(6) 0.9512(6) 0.4882(2) 0.0287(12) Uani 1 1 d . . .
H18A H 0.7464 1.0586 0.4849 0.043 Uiso 1 1 calc R . .
H18B H 0.8711 0.9170 0.5162 0.043 Uiso 1 1 calc R . .
H18C H 0.7088 0.9200 0.5067 0.043 Uiso 1 1 calc R . .
C19' C 0.5087(5) 0.8749(5) 0.3360(2) 0.0223(11) Uani 1 1 d . . .
H19A H 0.4927 0.8006 0.3087 0.027 Uiso 1 1 calc R . .
H19B H 0.4499 0.8846 0.3765 0.027 Uiso 1 1 calc R . .
C20' C 0.4556(5) 1.0192(5) 0.3006(2) 0.0214(11) Uani 1 1 d . . .
H20' H 0.5264 1.0419 0.2756 0.026 Uiso 1 1 calc R . .
C21' C 0.3183(5) 1.1187(5) 0.3009(2) 0.0235(11) Uani 1 1 d . . .
C22' C 0.2932(5) 1.2527(6) 0.2635(3) 0.0279(13) Uani 1 1 d . . .
H22' H 0.3764 1.2629 0.2433 0.034 Uiso 1 1 calc R . .
C23' C 0.1892(6) 1.1066(7) 0.3357(3) 0.0402(15) Uani 1 1 d . . .
H23A H 0.1143 1.1104 0.3041 0.060 Uiso 1 1 calc R . .
H23B H 0.1479 1.1882 0.3661 0.060 Uiso 1 1 calc R . .
H23C H 0.2204 1.0132 0.3597 0.060 Uiso 1 1 calc R . .
O1 O 0.2526(3) 0.8645(3) 0.03952(15) 0.0192(7) Uani 1 1 d . . .
O2 O 0.6972(3) 0.6857(4) 0.07404(16) 0.0330(9) Uani 1 1 d . . .
O3 O 0.4653(4) 0.8034(3) 0.17655(15) 0.0227(8) Uani 1 1 d . . .
O4 O 0.1823(4) 0.7502(4) 0.25961(17) 0.0313(9) Uani 1 1 d . . .
O5 O 0.0609(3) 0.7933(3) 0.12226(15) 0.0211(8) Uani 1 1 d . . .
O6 O -0.3676(4) 1.3056(4) 0.23340(19) 0.0393(10) Uani 1 1 d . . .
O1' O 0.6194(3) 0.7465(3) 0.45947(15) 0.0191(7) Uani 1 1 d . . .
O2' O 0.7902(4) 0.3071(4) 0.41661(17) 0.0344(9) Uani 1 1 d . . .
O3' O 0.6867(3) 0.5436(4) 0.31855(15) 0.0248(8) Uani 1 1 d . . .
O4' O 0.7617(4) 0.8352(4) 0.24471(17) 0.0297(9) Uani 1 1 d . . .
O5' O 0.6966(3) 0.9418(3) 0.38074(15) 0.0199(7) Uani 1 1 d . . .
O6' O 0.1758(4) 1.3515(4) 0.25613(19) 0.0422(10) Uani 1 1 d . . .

loop_
_atom_site_aniso_label
_atom_site_aniso_U_11
_atom_site_aniso_U_22
_atom_site_aniso_U_33
_atom_site_aniso_U_23
_atom_site_aniso_U_13
_atom_site_aniso_U_12
C1 0.019(2) 0.020(2) 0.020(3) 0.000(2) -0.001(2) -0.010(2)
C2 0.026(3) 0.025(3) 0.026(3) 0.003(2) -0.008(2) -0.014(2)
C3 0.040(3) 0.022(3) 0.020(3) -0.001(2) -0.003(2) -0.017(2)
C4 0.042(3) 0.027(3) 0.019(3) -0.008(2) 0.005(2) -0.019(2)
C5 0.023(3) 0.023(3) 0.025(3) -0.010(2) -0.001(2) -0.012(2)
C6 0.020(3) 0.023(3) 0.021(3) 0.000(2) 0.001(2) -0.009(2)
C7 0.019(3) 0.020(2) 0.031(3) -0.001(2) -0.003(2) -0.007(2)
C8 0.014(2) 0.017(2) 0.020(3) -0.0038(19) -0.0020(19) -0.0046(19)
C9 0.021(2) 0.021(3) 0.017(3) -0.001(2) -0.006(2) -0.005(2)
C10 0.021(3) 0.028(3) 0.024(3) 0.004(2) -0.005(2) -0.009(2)
C11 0.018(2) 0.020(2) 0.023(3) 0.001(2) -0.003(2) -0.006(2)
C12 0.023(3) 0.022(2) 0.018(3) 0.001(2) -0.002(2) -0.011(2)
C13 0.018(2) 0.025(3) 0.013(3) 0.0033(19) -0.0054(19) -0.008(2)
C14 0.016(2) 0.017(2) 0.021(3) -0.0016(19) -0.0035(19) -0.0062(19)
C15 0.023(3) 0.017(2) 0.030(3) 0.001(2) -0.002(2) -0.010(2)
C16 0.019(2) 0.025(3) 0.021(3) -0.006(2) -0.004(2) -0.007(2)
C17 0.026(3) 0.027(3) 0.033(3) -0.001(2) -0.004(2) -0.015(2)
C18 0.028(3) 0.036(3) 0.025(3) -0.006(2) -0.002(2) -0.016(2)
C19 0.015(2) 0.016(2) 0.029(3) 0.004(2) -0.001(2) -0.0039(19)
C20 0.019(3) 0.021(3) 0.027(3) 0.000(2) 0.003(2) -0.007(2)
C21 0.015(2) 0.024(3) 0.019(3) 0.000(2) 0.0004(19) -0.007(2)
C22 0.026(3) 0.021(3) 0.025(3) 0.002(2) -0.005(2) -0.006(2)
C23 0.048(4) 0.024(3) 0.034(4) 0.002(2) 0.018(3) -0.006(3)
C1' 0.017(2) 0.026(3) 0.015(3) 0.004(2) -0.0037(19) -0.012(2)
C2' 0.028(3) 0.032(3) 0.019(3) 0.003(2) -0.001(2) -0.015(2)
C3' 0.017(2) 0.038(3) 0.021(3) 0.000(2) -0.004(2) -0.011(2)
C4' 0.035(3) 0.032(3) 0.027(3) 0.011(2) -0.012(2) -0.024(2)
C5' 0.024(3) 0.014(2) 0.031(3) 0.006(2) -0.010(2) -0.006(2)
C6' 0.016(2) 0.027(3) 0.024(3) 0.002(2) -0.005(2) -0.013(2)
C7' 0.022(2) 0.020(3) 0.030(3) -0.003(2) -0.001(2) -0.009(2)
C8' 0.020(2) 0.017(2) 0.019(3) 0.0012(19) -0.0054(19) -0.0069(19)
C9' 0.023(3) 0.023(3) 0.021(3) -0.005(2) -0.002(2) -0.007(2)
C10' 0.020(3) 0.026(3) 0.023(3) -0.001(2) 0.003(2) -0.006(2)
C11' 0.018(2) 0.026(3) 0.026(3) 0.005(2) -0.002(2) -0.008(2)
C12' 0.020(2) 0.020(2) 0.016(3) 0.0028(19) -0.0061(19) -0.0065(19)
C13' 0.018(2) 0.011(2) 0.019(3) -0.0015(19) 0.0029(19) -0.0031(19)
C14' 0.023(2) 0.019(3) 0.019(3) -0.001(2) -0.002(2) -0.009(2)
C15' 0.019(2) 0.017(3) 0.027(3) 0.003(2) -0.005(2) -0.011(2)
C16' 0.024(2) 0.020(2) 0.022(3) -0.002(2) -0.007(2) -0.010(2)
C17' 0.021(3) 0.028(3) 0.029(3) 0.005(2) -0.004(2) -0.010(2)
C18' 0.032(3) 0.022(3) 0.032(3) -0.008(2) -0.004(2) -0.008(2)
C19' 0.027(3) 0.029(3) 0.015(3) -0.001(2) -0.0003(19) -0.016(2)
C20' 0.021(3) 0.028(3) 0.020(3) 0.001(2) -0.005(2) -0.014(2)
C21' 0.033(3) 0.018(3) 0.021(3) -0.002(2) 0.000(2) -0.010(2)
C22' 0.017(3) 0.022(3) 0.039(4) -0.003(2) -0.008(2) -0.002(2)
C23' 0.023(3) 0.052(4) 0.040(4) 0.022(3) -0.002(2) -0.008(3)
O1 0.0146(16) 0.0224(17) 0.021(2) 0.0046(13) -0.0030(13) -0.0076(13)
O2 0.0130(18) 0.045(2) 0.037(2) 0.0047(17) -0.0029(15) -0.0069(16)
O3 0.0258(18) 0.0217(18) 0.0201(19) -0.0038(14) -0.0035(14) -0.0082(14)
O4 0.035(2) 0.035(2) 0.021(2) 0.0024(16) 0.0044(17) -0.0112(17)
O5 0.0155(16) 0.0229(17) 0.027(2) -0.0033(14) -0.0033(14) -0.0093(14)
O6 0.026(2) 0.036(2) 0.048(3) -0.0026(18) 0.0064(17) -0.0031(18)
O1' 0.0215(16) 0.0189(17) 0.0165(19) 0.0009(13) 0.0024(13) -0.0073(14)
O2' 0.040(2) 0.020(2) 0.041(2) -0.0020(16) 0.0041(17) -0.0092(17)
O3' 0.0251(18) 0.0246(19) 0.025(2) -0.0071(15) -0.0001(15) -0.0101(15)
O4' 0.034(2) 0.029(2) 0.028(2) 0.0069(16) -0.0059(16) -0.0127(17)
O5' 0.0212(16) 0.0162(16) 0.0235(19) -0.0010(13) -0.0053(14) -0.0082(13)
O6' 0.035(2) 0.037(2) 0.046(3) 0.0064(18) -0.0011(18) -0.004(2)

loop_
_atom_type_symbol
_atom_type_description
_atom_type_scat_dispersion_real
_atom_type_scat_dispersion_imag
_atom_type_scat_source
C C 0.0181 0.0091 'International Tables Vol C Tables 4.2.6.8 and 6.1.1.4'
H H 0.0000 0.0000 'International Tables Vol C Tables 4.2.6.8 and 6.1.1.4'
O O 0.0492 0.0322 'International Tables Vol C Tables 4.2.6.8 and 6.1.1.4'

loop_
_geom_angle_atom_site_label_1
_geom_angle_atom_site_label_2
_geom_angle_atom_site_label_3
_geom_angle
_geom_angle_site_symmetry_1
_geom_angle_site_symmetry_3
_geom_angle_publ_flag
O1 C1 C6 124.0(4) . . ?
O1 C1 C2 114.9(4) . . ?
C6 C1 C2 121.0(4) . . ?
C3 C2 C1 117.9(5) . . ?
C2 C3 C4 122.2(5) . . ?
C5 C4 C3 118.9(5) . . ?
C4 C5 C6 120.9(5) . . ?
C5 C6 C1 119.1(4) . . ?
C5 C6 C7 120.6(4) . . ?
C1 C6 C7 120.0(4) . . ?
O2 C7 C6 124.0(5) . . ?
O2 C7 C8 120.2(4) . . ?
C6 C7 C8 115.8(4) . . ?
O3 C8 C9 59.3(3) . . ?
O3 C8 C7 117.0(3) . . ?
C9 C8 C7 121.1(4) . . ?
O3 C8 C13 116.4(4) . . ?
C9 C8 C13 113.3(4) . . ?
C7 C8 C13 117.1(4) . . ?
O3 C9 C8 60.1(3) . . ?
O3 C9 C10 119.0(4) . . ?
C8 C9 C10 111.6(4) . . ?
C9 C10 C15 107.2(4) . . ?
C9 C10 C11 103.4(4) . . ?
C15 C10 C11 111.5(4) . . ?
C10 C11 C12 110.0(4) . . ?
C13 C12 C11 107.8(3) . . ?
C13 C12 C16 102.0(4) . . ?
C11 C12 C16 113.5(4) . . ?
O1 C13 C8 113.2(4) . . ?
O1 C13 C14 107.0(4) . . ?
C8 C13 C14 113.3(3) . . ?
O1 C13 C12 112.1(3) . . ?
C8 C13 C12 111.3(4) . . ?
C14 C13 C12 99.1(4) . . ?
O5 C14 C19 108.0(3) . . ?
O5 C14 C13 103.0(3) . . ?
C19 C14 C13 117.5(4) . . ?
O5 C14 C15 108.8(4) . . ?
C19 C14 C15 112.3(4) . . ?
C13 C14 C15 106.8(4) . . ?
O4 C15 C10 125.0(5) . . ?
O4 C15 C14 122.0(4) . . ?
C10 C15 C14 113.0(4) . . ?
O5 C16 C17 107.0(4) . . ?
O5 C16 C18 107.6(4) . . ?
C17 C16 C18 109.6(4) . . ?
O5 C16 C12 104.1(3) . . ?
C17 C16 C12 116.0(4) . . ?
C18 C16 C12 112.0(4) . . ?
C20 C19 C14 111.9(4) . . ?
C21 C20 C19 126.6(5) . . ?
C20 C21 C22 117.3(5) . . ?
C20 C21 C23 125.1(5) . . ?
C22 C21 C23 117.6(4) . . ?
O6 C22 C21 125.2(5) . . ?
O1' C1' C6' 123.0(4) . . ?
O1' C1' C2' 115.8(4) . . ?
C6' C1' C2' 121.2(4) . . ?
C3' C2' C1' 118.2(5) . . ?
C2' C3' C4' 122.3(5) . . ?
C3' C4' C5' 118.7(5) . . ?
C4' C5' C6' 121.2(4) . . ?
C1' C6' C5' 118.3(4) . . ?
C1' C6' C7' 120.7(4) . . ?
C5' C6' C7' 120.6(4) . . ?
O2' C7' C6' 124.6(5) . . ?
O2' C7' C8' 120.4(4) . . ?
C6' C7' C8' 115.0(4) . . ?
O3' C8' C9' 59.6(3) . . ?
O3' C8' C7' 117.9(4) . . ?
C9' C8' C7' 120.5(4) . . ?
O3' C8' C13' 115.3(4) . . ?
C9' C8' C13' 112.2(4) . . ?
C7' C8' C13' 118.2(4) . . ?
O3' C9' C8' 59.4(3) . . ?
O3' C9' C10' 118.4(4) . . ?
C8' C9' C10' 112.4(4) . . ?
C9' C10' C15' 108.5(4) . . ?
C9' C10' C11' 102.9(4) . . ?
C15' C10' C11' 109.1(4) . . ?
C12' C11' C10' 110.4(4) . . ?
C11' C12' C13' 107.7(3) . . ?
C11' C12' C16' 114.5(4) . . ?
C13' C12' C16' 102.4(3) . . ?
O1' C13' C8' 112.0(3) . . ?
O1' C13' C14' 107.6(3) . . ?
C8' C13' C14' 114.1(4) . . ?
O1' C13' C12' 112.0(3) . . ?
C8' C13' C12' 112.0(3) . . ?
C14' C13' C12' 98.4(3) . . ?
O5' C14' C19' 108.0(4) . . ?
O5' C14' C13' 103.5(3) . . ?
C19' C14' C13' 116.2(4) . . ?
O5' C14' C15' 108.4(4) . . ?
C19' C14' C15' 114.0(4) . . ?
C13' C14' C15' 106.2(4) . . ?
O4' C15' C10' 124.7(5) . . ?
O4' C15' C14' 120.9(4) . . ?
C10' C15' C14' 114.2(4) . . ?
O5' C16' C17' 107.6(4) . . ?
O5' C16' C18' 107.3(4) . . ?
C17' C16' C18' 110.1(4) . . ?
O5' C16' C12' 103.9(3) . . ?
C17' C16' C12' 115.4(4) . . ?
C18' C16' C12' 112.0(4) . . ?
C20' C19' C14' 112.8(4) . . ?
C21' C20' C19' 126.1(5) . . ?
C20' C21' C22' 116.3(5) . . ?
C20' C21' C23' 126.5(5) . . ?
C22' C21' C23' 117.2(5) . . ?
O6' C22' C21' 125.4(5) . . ?
C1 O1 C13 119.5(3) . . ?
C9 O3 C8 60.6(3) . . ?
C14 O5 C16 110.3(3) . . ?
C1' O1' C13' 118.2(3) . . ?
C8' O3' C9' 61.0(3) . . ?
C14' O5' C16' 109.8(3) . . ?

loop_
_geom_bond_atom_site_label_1
_geom_bond_atom_site_label_2
_geom_bond_distance
_geom_bond_site_symmetry_2
_geom_bond_publ_flag
C1 O1 1.379(5) . ?
C1 C6 1.394(7) . ?
C1 C2 1.395(7) . ?
C2 C3 1.382(7) . ?
C3 C4 1.389(7) . ?
C4 C5 1.372(7) . ?
C5 C6 1.393(7) . ?
C6 C7 1.454(7) . ?
C7 O2 1.218(6) . ?
C7 C8 1.516(7) . ?
C8 O3 1.439(5) . ?
C8 C9 1.445(6) . ?
C8 C13 1.525(6) . ?
C9 O3 1.427(5) . ?
C9 C10 1.509(7) . ?
C10 C15 1.523(7) . ?
C10 C11 1.538(6) . ?
C11 C12 1.552(6) . ?
C12 C13 1.548(6) . ?
C12 C16 1.567(6) . ?
C13 O1 1.419(5) . ?
C13 C14 1.546(6) . ?
C14 O5 1.430(5) . ?
C14 C19 1.523(6) . ?
C14 C15 1.555(7) . ?
C15 O4 1.196(6) . ?
C16 O5 1.468(6) . ?
C16 C17 1.514(7) . ?
C16 C18 1.515(7) . ?
C19 C20 1.506(7) . ?
C20 C21 1.330(7) . ?
C21 C22 1.472(7) . ?
C21 C23 1.505(7) . ?
C22 O6 1.207(6) . ?
C1' O1' 1.364(5) . ?
C1' C6' 1.385(7) . ?
C1' C2' 1.406(7) . ?
C2' C3' 1.374(7) . ?
C3' C4' 1.379(7) . ?
C4' C5' 1.383(7) . ?
C5' C6' 1.401(7) . ?
C6' C7' 1.477(7) . ?
C7' O2' 1.218(6) . ?
C7' C8' 1.484(7) . ?
C8' O3' 1.446(5) . ?
C8' C9' 1.470(7) . ?
C8' C13' 1.523(6) . ?
C9' O3' 1.450(5) . ?
C9' C10' 1.494(7) . ?
C10' C15' 1.510(7) . ?
C10' C11' 1.555(6) . ?
C11' C12' 1.537(6) . ?
C12' C13' 1.558(6) . ?
C12' C16' 1.566(6) . ?
C13' O1' 1.448(5) . ?
C13' C14' 1.531(6) . ?
C14' O5' 1.434(5) . ?
C14' C19' 1.517(6) . ?
C14' C15' 1.565(7) . ?
C15' O4' 1.199(6) . ?
C16' O5' 1.467(5) . ?
C16' C17' 1.506(7) . ?
C16' C18' 1.519(6) . ?
C19' C20' 1.496(7) . ?
C20' C21' 1.332(7) . ?
C21' C22' 1.456(7) . ?
C21' C23' 1.489(7) . ?
C22' O6' 1.203(6) . ?
